data_7052023
loop_
_publ_author_name
'Hofmann, Katja'
'Schreiter, Katja'
'Seifert, Andreas'
'R\"uffer, Tobias'
'Lang, Heinrich'
'Spange, Stefan'

_publ_section_title
;
 Solvatochromism and linear solvation energy relationship of diol- and
 proline-functionalized azo dyes using the Kamlet--Taft and Catal\'an
 solvent parameter sets
;
_journal_issue 12
_journal_name_full 'New Journal of Chemistry'
_journal_page_first 2180
_journal_paper_doi 10.1039/b809055f
_journal_volume 32
_journal_year 2008
_chemical_formula_sum 'C18 H20 N6 O9'
_chemical_formula_weight 464.40
_chemical_name_systematic
;
?
;
_space_group_IT_number 2
_symmetry_cell_setting triclinic
_symmetry_space_group_name_Hall '-P 1'
_symmetry_space_group_name_H-M 'P -1'
_atom_sites_solution_hydrogens geom
_atom_sites_solution_primary direct
_atom_sites_solution_secondary difmap
_audit_creation_method SHELXL-97
_cell_angle_alpha 95.732(8)
_cell_angle_beta 96.607(9)
_cell_angle_gamma 92.151(6)
_cell_formula_units_Z 2
_cell_length_a 6.780(1)
_cell_length_b 8.0970(8)
_cell_length_c 19.7070(16)
_cell_measurement_reflns_used 3662
_cell_measurement_temperature 100
_cell_measurement_theta_max 60.4712
_cell_measurement_theta_min 4.5357
_cell_volume 1068.0(2)
_computing_cell_refinement
;
CrysAlis RED, Oxford Diffraction Ltd.,
Version 1.171.31.7 (release 18-10-2006 CrysAlis171 .NET)
(compiled Oct 18 2006,16:28:17)
;
_computing_data_collection
;
CrysAlis CCD, Oxford Diffraction Ltd.,
Version 1.171.31.7 (release 18-10-2006 CrysAlis171 .NET)
(compiled Oct 18 2006,16:28:17)
;
_computing_data_reduction
;
CrysAlis RED, Oxford Diffraction Ltd.,
Version 1.171.31.7 (release 18-10-2006 CrysAlis171 .NET)
(compiled Oct 18 2006,16:28:17)
;
_computing_structure_refinement 'SHELXL-97 (Sheldrick, 1997)'
_computing_structure_solution 'SHELXS-97 (Sheldrick, 1997)'
_diffrn_ambient_temperature 100
_diffrn_measured_fraction_theta_full 0.966
_diffrn_measured_fraction_theta_max 0.966
_diffrn_measurement_device_type 'oxford gemini s'
_diffrn_measurement_method 'w\ scans'
_diffrn_radiation_monochromator graphite
_diffrn_radiation_source 'fine-focus sealed tube'
_diffrn_radiation_type CuK\a
_diffrn_radiation_wavelength 1.54184
_diffrn_reflns_av_R_equivalents 0.0194
_diffrn_reflns_av_sigmaI/netI 0.0292
_diffrn_reflns_limit_h_max 7
_diffrn_reflns_limit_h_min -7
_diffrn_reflns_limit_k_max 8
_diffrn_reflns_limit_k_min -8
_diffrn_reflns_limit_l_max 21
_diffrn_reflns_limit_l_min -22
_diffrn_reflns_number 7626
_diffrn_reflns_theta_full 60.46
_diffrn_reflns_theta_max 60.46
_diffrn_reflns_theta_min 4.54
_diffrn_standards_interval_count 50
_diffrn_standards_interval_time 10
_diffrn_standards_number 2
_exptl_absorpt_coefficient_mu 1.012
_exptl_absorpt_correction_T_max 1.00000
_exptl_absorpt_correction_T_min 0.94860
_exptl_absorpt_correction_type multi-scan
_exptl_absorpt_process_details
;
CrysAlis RED, Oxford Diffraction Ltd.,
Version 1.171.31.7 (release 18-10-2006 CrysAlis171 .NET)
(compiled Oct 18 2006,16:28:17)
Empirical absorption correction using spherical harmonics,
implemented in SCALE3 ABSPACK scaling algorithm.
;
_exptl_crystal_colour orange-red
_exptl_crystal_density_diffrn 1.444
_exptl_crystal_density_method 'not measured'
_exptl_crystal_description plate
_exptl_crystal_F_000 484
_exptl_crystal_size_max 0.2
_exptl_crystal_size_mid 0.2
_exptl_crystal_size_min 0.01
_refine_diff_density_max 0.192
_refine_diff_density_min -0.193
_refine_diff_density_rms 0.043
_refine_ls_extinction_method none
_refine_ls_goodness_of_fit_ref 0.941
_refine_ls_hydrogen_treatment mixed
_refine_ls_matrix_type full
_refine_ls_number_parameters 310
_refine_ls_number_reflns 3106
_refine_ls_number_restraints 0
_refine_ls_restrained_S_all 0.941
_refine_ls_R_factor_all 0.0487
_refine_ls_R_factor_gt 0.0343
_refine_ls_shift/su_max 0.000
_refine_ls_shift/su_mean 0.000
_refine_ls_structure_factor_coef Fsqd
_refine_ls_weighting_details 'calc w=1/[\s^2^(Fo^2^)+(0.0631P)^2^+0.0000P] where P=(Fo^2^+2Fc^2^)/3'
_refine_ls_weighting_scheme calc
_refine_ls_wR_factor_gt 0.0852
_refine_ls_wR_factor_ref 0.0917
_reflns_number_gt 2310
_reflns_number_total 3106
_reflns_threshold_expression >2sigma(I)
_cod_data_source_file b809055f.txt
_cod_data_source_block spang28
_cod_original_sg_symbol_H-M P-1
_cod_database_code 7052023

loop_
_symmetry_equiv_pos_as_xyz
'x, y, z'
'-x, -y, -z'

loop_
_atom_site_label
_atom_site_type_symbol
_atom_site_fract_x
_atom_site_fract_y
_atom_site_fract_z
_atom_site_U_iso_or_equiv
_atom_site_adp_type
_atom_site_occupancy
_atom_site_symmetry_multiplicity
_atom_site_calc_flag
_atom_site_refinement_flags
_atom_site_disorder_assembly
_atom_site_disorder_group
C1 C 0.5635(2) -0.1970(2) -0.15076(8) 0.0249(4) Uani 1 1 d . . .
C2 C 0.5772(2) -0.3025(2) -0.09936(8) 0.0249(4) Uani 1 1 d . . .
H2 H 0.5379 -0.4145 -0.1085 0.030 Uiso 1 1 calc R . .
C3 C 0.6515(2) -0.2345(2) -0.03406(8) 0.0232(4) Uani 1 1 d . . .
C4 C 0.7141(2) -0.0663(2) -0.01873(8) 0.0233(4) Uani 1 1 d . . .
C5 C 0.6991(2) 0.0340(2) -0.07244(8) 0.0247(4) Uani 1 1 d . . .
H5 H 0.7404 0.1457 -0.0638 0.030 Uiso 1 1 calc R . .
C6 C 0.6239(2) -0.0299(2) -0.13817(9) 0.0262(4) Uani 1 1 d . . .
H6 H 0.6138 0.0381 -0.1736 0.031 Uiso 1 1 calc R . .
C7 C 0.9166(2) 0.2056(2) 0.12528(8) 0.0233(4) Uani 1 1 d . . .
C8 C 0.9327(2) 0.1135(2) 0.18247(8) 0.0255(4) Uani 1 1 d . . .
H8 H 0.8939 0.0011 0.1767 0.031 Uiso 1 1 calc R . .
C9 C 1.0046(2) 0.1874(2) 0.24607(8) 0.0273(4) Uani 1 1 d . . .
H9 H 1.0105 0.1245 0.2832 0.033 Uiso 1 1 calc R . .
C10 C 1.0714(2) 0.3589(2) 0.25756(8) 0.0254(4) Uani 1 1 d . . .
C11 C 1.0556(2) 0.4476(2) 0.19832(8) 0.0251(4) Uani 1 1 d . . .
C12 C 0.9774(2) 0.3716(2) 0.13420(8) 0.0238(4) Uani 1 1 d . . .
H12 H 0.9659 0.4334 0.0967 0.029 Uiso 1 1 calc R . .
C13 C 0.9506(3) 0.3663(3) 0.41120(9) 0.0410(5) Uani 1 1 d . . .
H13A H 0.9278 0.4830 0.4222 0.049 Uiso 1 1 calc R . .
H13B H 0.8462 0.3204 0.3758 0.049 Uiso 1 1 calc R . .
C14 C 1.1510(3) 0.3502(2) 0.38407(9) 0.0358(5) Uani 1 1 d . . .
H14 H 1.1758 0.2321 0.3749 0.043 Uiso 1 1 calc R . .
C15 C 1.3234(3) 0.4346(3) 0.43313(10) 0.0456(5) Uani 1 1 d . . .
H15A H 1.3180 0.3990 0.4785 0.055 Uiso 1 1 calc R . .
H15B H 1.4479 0.4009 0.4176 0.055 Uiso 1 1 calc R . .
C16 C 0.7074(4) -0.2295(3) 0.31866(14) 0.0729(8) Uani 1 1 d . . .
H16A H 0.8362 -0.2540 0.3057 0.109 Uiso 1 1 calc R . .
H16B H 0.6241 -0.1985 0.2797 0.109 Uiso 1 1 calc R . .
H16C H 0.6487 -0.3261 0.3345 0.109 Uiso 1 1 calc R . .
C17 C 0.7279(4) -0.0902(3) 0.37456(11) 0.0510(6) Uani 1 1 d . . .
C18 C 0.5402(4) -0.0365(3) 0.40168(13) 0.0694(8) Uani 1 1 d . . .
H18A H 0.5710 0.0533 0.4375 0.104 Uiso 1 1 calc R . .
H18B H 0.4779 -0.1283 0.4198 0.104 Uiso 1 1 calc R . .
H18C H 0.4515 -0.0002 0.3652 0.104 Uiso 1 1 calc R . .
N1 N 0.4864(2) -0.26624(19) -0.22087(7) 0.0285(4) Uani 1 1 d . . .
N2 N 0.6698(2) -0.34903(19) 0.01946(7) 0.0275(3) Uani 1 1 d . . .
N3 N 0.79718(19) -0.01120(17) 0.04986(7) 0.0243(3) Uani 1 1 d . . .
N4 N 0.83865(19) 0.14342(18) 0.05812(7) 0.0244(3) Uani 1 1 d . . .
N5 N 1.1471(2) 0.4274(2) 0.32031(7) 0.0305(4) Uani 1 1 d . . .
N6 N 1.1209(2) 0.62100(19) 0.20173(7) 0.0309(4) Uani 1 1 d . . .
O1 O 0.43270(18) -0.41410(16) -0.23062(6) 0.0362(3) Uani 1 1 d . . .
O2 O 0.48047(18) -0.17350(16) -0.26668(6) 0.0357(3) Uani 1 1 d . . .
O3 O 0.61733(18) -0.30595(16) 0.07572(6) 0.0338(3) Uani 1 1 d . . .
O4 O 0.73335(18) -0.48589(16) 0.00320(6) 0.0359(3) Uani 1 1 d . . .
O5 O 0.9419(3) 0.2820(2) 0.47098(7) 0.0552(5) Uani 1 1 d . . .
O6 O 1.3175(2) 0.61064(18) 0.43720(7) 0.0447(4) Uani 1 1 d . . .
O7 O 1.1908(2) 0.69697(16) 0.25747(6) 0.0389(3) Uani 1 1 d . . .
O8 O 1.1035(2) 0.68971(17) 0.14878(7) 0.0513(4) Uani 1 1 d . . .
O9 O 0.8900(3) -0.0229(2) 0.39564(8) 0.0622(5) Uani 1 1 d . . .
H5N H 1.180(3) 0.529(3) 0.3233(10) 0.039(6) Uiso 1 1 d . . .
H5O H 0.926(4) 0.171(4) 0.4557(14) 0.083(9) Uiso 1 1 d . . .
H6O H 1.235(4) 0.654(4) 0.4671(15) 0.087(10) Uiso 1 1 d . . .

loop_
_atom_site_aniso_label
_atom_site_aniso_U_11
_atom_site_aniso_U_22
_atom_site_aniso_U_33
_atom_site_aniso_U_23
_atom_site_aniso_U_13
_atom_site_aniso_U_12
C1 0.0187(8) 0.0300(11) 0.0250(9) -0.0015(7) 0.0034(7) -0.0018(7)
C2 0.0206(8) 0.0222(10) 0.0312(10) -0.0014(7) 0.0049(7) -0.0026(6)
C3 0.0196(8) 0.0237(10) 0.0265(9) 0.0022(7) 0.0046(7) -0.0005(7)
C4 0.0185(8) 0.0256(10) 0.0255(9) 0.0000(7) 0.0043(7) -0.0007(7)
C5 0.0231(9) 0.0216(10) 0.0292(10) 0.0012(7) 0.0051(7) -0.0040(7)
C6 0.0235(9) 0.0279(11) 0.0277(9) 0.0052(7) 0.0042(7) -0.0021(7)
C7 0.0189(8) 0.0266(10) 0.0241(9) 0.0004(7) 0.0043(7) -0.0009(7)
C8 0.0246(9) 0.0239(10) 0.0274(9) 0.0000(7) 0.0047(7) -0.0041(7)
C9 0.0274(9) 0.0292(11) 0.0255(9) 0.0046(7) 0.0038(7) -0.0046(7)
C10 0.0221(8) 0.0288(10) 0.0245(9) -0.0003(7) 0.0037(7) -0.0041(7)
C11 0.0239(9) 0.0221(10) 0.0289(10) -0.0003(7) 0.0062(7) -0.0040(7)
C12 0.0230(8) 0.0238(10) 0.0252(9) 0.0042(7) 0.0045(7) -0.0011(7)
C13 0.0575(13) 0.0364(12) 0.0271(10) -0.0021(8) 0.0074(9) -0.0173(9)
C14 0.0482(11) 0.0326(12) 0.0241(10) 0.0024(8) -0.0020(8) -0.0096(9)
C15 0.0591(14) 0.0406(14) 0.0327(11) 0.0048(9) -0.0085(9) -0.0160(10)
C16 0.0580(15) 0.0581(18) 0.092(2) -0.0290(14) -0.0026(14) -0.0012(12)
C17 0.0710(16) 0.0292(13) 0.0520(13) 0.0012(9) 0.0104(12) -0.0105(11)
C18 0.096(2) 0.0475(16) 0.0723(17) 0.0091(12) 0.0440(15) -0.0079(13)
N1 0.0243(8) 0.0340(10) 0.0259(8) -0.0010(7) 0.0030(6) -0.0045(6)
N2 0.0280(8) 0.0238(9) 0.0286(8) 0.0009(6) -0.0021(6) -0.0062(6)
N3 0.0225(7) 0.0240(9) 0.0255(8) -0.0002(6) 0.0036(6) -0.0044(6)
N4 0.0226(7) 0.0231(9) 0.0264(8) -0.0008(6) 0.0030(6) -0.0039(6)
N5 0.0368(9) 0.0273(10) 0.0255(8) 0.0006(6) 0.0021(6) -0.0099(7)
N6 0.0350(8) 0.0274(9) 0.0291(9) -0.0012(7) 0.0046(7) -0.0065(7)
O1 0.0401(7) 0.0318(8) 0.0333(7) -0.0058(5) 0.0011(6) -0.0100(6)
O2 0.0395(7) 0.0415(9) 0.0248(7) 0.0040(6) 0.0010(5) -0.0064(6)
O3 0.0428(8) 0.0316(8) 0.0267(7) 0.0027(5) 0.0056(6) -0.0069(5)
O4 0.0435(8) 0.0252(8) 0.0371(7) 0.0010(6) -0.0019(6) 0.0048(6)
O5 0.0960(13) 0.0373(10) 0.0312(8) -0.0022(6) 0.0179(7) -0.0280(8)
O6 0.0574(9) 0.0403(9) 0.0323(8) 0.0000(6) -0.0017(7) -0.0205(7)
O7 0.0528(8) 0.0302(8) 0.0296(7) -0.0042(6) -0.0010(6) -0.0144(6)
O8 0.0868(11) 0.0330(9) 0.0313(8) 0.0075(6) -0.0003(7) -0.0214(7)
O9 0.0785(12) 0.0427(10) 0.0611(10) -0.0069(7) 0.0089(9) -0.0207(9)

loop_
_atom_type_symbol
_atom_type_description
_atom_type_scat_dispersion_real
_atom_type_scat_dispersion_imag
_atom_type_scat_source
C C 0.0181 0.0091 'International Tables Vol C Tables 4.2.6.8 and 6.1.1.4'
H H 0.0000 0.0000 'International Tables Vol C Tables 4.2.6.8 and 6.1.1.4'
N N 0.0311 0.0180 'International Tables Vol C Tables 4.2.6.8 and 6.1.1.4'
O O 0.0492 0.0322 'International Tables Vol C Tables 4.2.6.8 and 6.1.1.4'

loop_
_geom_angle_atom_site_label_1
_geom_angle_atom_site_label_2
_geom_angle_atom_site_label_3
_geom_angle
_geom_angle_site_symmetry_1
_geom_angle_site_symmetry_3
_geom_angle_publ_flag
C2 C1 C6 122.14(15) . . ?
C2 C1 N1 118.46(15) . . ?
C6 C1 N1 119.39(15) . . ?
C3 C2 C1 117.29(16) . . ?
C3 C2 H2 121.4 . . ?
C1 C2 H2 121.4 . . ?
C2 C3 C4 122.68(15) . . ?
C2 C3 N2 116.55(15) . . ?
C4 C3 N2 120.73(14) . . ?
C5 C4 C3 117.69(15) . . ?
C5 C4 N3 124.35(15) . . ?
C3 C4 N3 117.89(15) . . ?
C6 C5 C4 121.03(16) . . ?
C6 C5 H5 119.5 . . ?
C4 C5 H5 119.5 . . ?
C5 C6 C1 119.16(16) . . ?
C5 C6 H6 120.4 . . ?
C1 C6 H6 120.4 . . ?
C12 C7 N4 115.49(15) . . ?
C12 C7 C8 119.18(15) . . ?
N4 C7 C8 125.31(15) . . ?
C9 C8 C7 120.66(16) . . ?
C9 C8 H8 119.7 . . ?
C7 C8 H8 119.7 . . ?
C8 C9 C10 122.02(16) . . ?
C8 C9 H9 119.0 . . ?
C10 C9 H9 119.0 . . ?
N5 C10 C11 123.36(16) . . ?
N5 C10 C9 120.88(16) . . ?
C11 C10 C9 115.75(15) . . ?
C12 C11 C10 121.51(16) . . ?
C12 C11 N6 116.48(15) . . ?
C10 C11 N6 122.01(14) . . ?
C7 C12 C11 120.84(16) . . ?
C7 C12 H12 119.6 . . ?
C11 C12 H12 119.6 . . ?
O5 C13 C14 111.53(18) . . ?
O5 C13 H13A 109.3 . . ?
C14 C13 H13A 109.3 . . ?
O5 C13 H13B 109.3 . . ?
C14 C13 H13B 109.3 . . ?
H13A C13 H13B 108.0 . . ?
N5 C14 C13 109.36(16) . . ?
N5 C14 C15 107.01(15) . . ?
C13 C14 C15 113.48(16) . . ?
N5 C14 H14 109.0 . . ?
C13 C14 H14 109.0 . . ?
C15 C14 H14 109.0 . . ?
O6 C15 C14 111.51(17) . . ?
O6 C15 H15A 109.3 . . ?
C14 C15 H15A 109.3 . . ?
O6 C15 H15B 109.3 . . ?
C14 C15 H15B 109.3 . . ?
H15A C15 H15B 108.0 . . ?
C17 C16 H16A 109.5 . . ?
C17 C16 H16B 109.5 . . ?
H16A C16 H16B 109.5 . . ?
C17 C16 H16C 109.5 . . ?
H16A C16 H16C 109.5 . . ?
H16B C16 H16C 109.5 . . ?
O9 C17 C16 120.7(2) . . ?
O9 C17 C18 122.7(2) . . ?
C16 C17 C18 116.6(2) . . ?
C17 C18 H18A 109.5 . . ?
C17 C18 H18B 109.5 . . ?
H18A C18 H18B 109.5 . . ?
C17 C18 H18C 109.5 . . ?
H18A C18 H18C 109.5 . . ?
H18B C18 H18C 109.5 . . ?
O1 N1 O2 123.58(14) . . ?
O1 N1 C1 118.17(14) . . ?
O2 N1 C1 118.25(14) . . ?
O3 N2 O4 124.34(15) . . ?
O3 N2 C3 119.29(14) . . ?
O4 N2 C3 116.33(14) . . ?
N4 N3 C4 112.04(13) . . ?
N3 N4 C7 114.61(14) . . ?
C10 N5 C14 126.53(16) . . ?
C10 N5 H5N 115.3(14) . . ?
C14 N5 H5N 117.5(14) . . ?
O8 N6 O7 121.43(15) . . ?
O8 N6 C11 118.66(14) . . ?
O7 N6 C11 119.91(14) . . ?
C13 O5 H5O 106.0(17) . . ?
C15 O6 H6O 113.8(19) . . ?

loop_
_geom_bond_atom_site_label_1
_geom_bond_atom_site_label_2
_geom_bond_distance
_geom_bond_site_symmetry_2
_geom_bond_publ_flag
C1 C2 1.386(2) . ?
C1 C6 1.389(2) . ?
C1 N1 1.468(2) . ?
C2 C3 1.379(2) . ?
C2 H2 0.9300 . ?
C3 C4 1.404(2) . ?
C3 N2 1.470(2) . ?
C4 C5 1.394(2) . ?
C4 N3 1.424(2) . ?
C5 C6 1.378(2) . ?
C5 H5 0.9300 . ?
C6 H6 0.9300 . ?
C7 C12 1.379(2) . ?
C7 N4 1.404(2) . ?
C7 C8 1.409(2) . ?
C8 C9 1.362(2) . ?
C8 H8 0.9300 . ?
C9 C10 1.432(2) . ?
C9 H9 0.9300 . ?
C10 N5 1.340(2) . ?
C10 C11 1.427(2) . ?
C11 C12 1.386(2) . ?
C11 N6 1.449(2) . ?
C12 H12 0.9300 . ?
C13 O5 1.425(2) . ?
C13 C14 1.522(3) . ?
C13 H13A 0.9700 . ?
C13 H13B 0.9700 . ?
C14 N5 1.456(2) . ?
C14 C15 1.522(3) . ?
C14 H14 0.9800 . ?
C15 O6 1.422(3) . ?
C15 H15A 0.9700 . ?
C15 H15B 0.9700 . ?
C16 C17 1.487(3) . ?
C16 H16A 0.9600 . ?
C16 H16B 0.9600 . ?
C16 H16C 0.9600 . ?
C17 O9 1.217(3) . ?
C17 C18 1.498(4) . ?
C18 H18A 0.9600 . ?
C18 H18B 0.9600 . ?
C18 H18C 0.9600 . ?
N1 O1 1.2280(19) . ?
N1 O2 1.2288(19) . ?
N2 O3 1.2248(18) . ?
N2 O4 1.2300(18) . ?
N3 N4 1.2631(19) . ?
N5 H5N 0.84(2) . ?
N6 O8 1.227(2) . ?
N6 O7 1.2382(19) . ?
O5 H5O 0.92(3) . ?
O6 H6O 0.91(3) . ?

loop_
_geom_torsion_atom_site_label_1
_geom_torsion_atom_site_label_2
_geom_torsion_atom_site_label_3
_geom_torsion_atom_site_label_4
_geom_torsion
_geom_torsion_site_symmetry_1
_geom_torsion_site_symmetry_2
_geom_torsion_site_symmetry_3
_geom_torsion_site_symmetry_4
_geom_torsion_publ_flag
C6 C1 C2 C3 0.9(2) . . . . ?
N1 C1 C2 C3 179.54(14) . . . . ?
C1 C2 C3 C4 -0.7(2) . . . . ?
C1 C2 C3 N2 -178.49(14) . . . . ?
C2 C3 C4 C5 0.1(2) . . . . ?
N2 C3 C4 C5 177.75(14) . . . . ?
C2 C3 C4 N3 -177.08(14) . . . . ?
N2 C3 C4 N3 0.6(2) . . . . ?
C3 C4 C5 C6 0.5(2) . . . . ?
N3 C4 C5 C6 177.42(14) . . . . ?
C4 C5 C6 C1 -0.3(2) . . . . ?
C2 C1 C6 C5 -0.3(2) . . . . ?
N1 C1 C6 C5 -179.02(14) . . . . ?
C12 C7 C8 C9 1.0(2) . . . . ?
N4 C7 C8 C9 -177.74(15) . . . . ?
C7 C8 C9 C10 -1.7(3) . . . . ?
C8 C9 C10 N5 -177.96(16) . . . . ?
C8 C9 C10 C11 0.7(2) . . . . ?
N5 C10 C11 C12 179.58(15) . . . . ?
C9 C10 C11 C12 0.9(2) . . . . ?
N5 C10 C11 N6 -0.1(3) . . . . ?
C9 C10 C11 N6 -178.79(14) . . . . ?
N4 C7 C12 C11 179.51(14) . . . . ?
C8 C7 C12 C11 0.7(2) . . . . ?
C10 C11 C12 C7 -1.6(2) . . . . ?
N6 C11 C12 C7 178.10(14) . . . . ?
O5 C13 C14 N5 175.74(15) . . . . ?
O5 C13 C14 C15 -64.9(2) . . . . ?
N5 C14 C15 O6 50.0(2) . . . . ?
C13 C14 C15 O6 -70.7(2) . . . . ?
C2 C1 N1 O1 1.8(2) . . . . ?
C6 C1 N1 O1 -179.52(14) . . . . ?
C2 C1 N1 O2 -177.71(14) . . . . ?
C6 C1 N1 O2 1.0(2) . . . . ?
C2 C3 N2 O3 -136.36(15) . . . . ?
C4 C3 N2 O3 45.8(2) . . . . ?
C2 C3 N2 O4 41.73(19) . . . . ?
C4 C3 N2 O4 -136.09(15) . . . . ?
C5 C4 N3 N4 6.3(2) . . . . ?
C3 C4 N3 N4 -176.73(13) . . . . ?
C4 N3 N4 C7 178.51(12) . . . . ?
C12 C7 N4 N3 175.10(13) . . . . ?
C8 C7 N4 N3 -6.1(2) . . . . ?
C11 C10 N5 C14 173.76(17) . . . . ?
C9 C10 N5 C14 -7.7(3) . . . . ?
C13 C14 N5 C10 -81.7(2) . . . . ?
C15 C14 N5 C10 155.05(18) . . . . ?
C12 C11 N6 O8 0.1(2) . . . . ?
C10 C11 N6 O8 179.80(16) . . . . ?
C12 C11 N6 O7 179.45(15) . . . . ?
C10 C11 N6 O7 -0.8(2) . . . . ?
